data_1514644
loop_
_publ_author_name
'Franzoni, Ivan'
'Gu\'en\'ee, Laure'
'Mazet, Cl\'ement'

_publ_section_title
;
 Access to congested quaternary centers by Pd-catalyzed intermolecular
 \g-arylation of unactivated \a,\b-unsaturated aldehydes
;
_journal_issue 6
_journal_name_full 'Chemical Science'
_journal_page_first 2619
_journal_paper_doi 10.1039/c3sc50806d
_journal_volume 4
_journal_year 2013
_chemical_formula_moiety 'C20 H24 O2'
_chemical_formula_sum 'C20 H24 O2'
_chemical_formula_weight 296.39
_chemical_name_systematic
;
?
;
_space_group_IT_number 61
_symmetry_cell_setting orthorhombic
_symmetry_space_group_name_Hall '-P 2ac 2ab'
_symmetry_space_group_name_H-M 'P b c a'
_atom_sites_solution_hydrogens geom
_atom_sites_solution_primary direct
_atom_sites_solution_secondary difmap
_audit_creation_method SHELXL-97
_cell_angle_alpha 90.00
_cell_angle_beta 90.00
_cell_angle_gamma 90.00
_cell_formula_units_Z 8
_cell_length_a 9.79459(15)
_cell_length_b 10.18235(18)
_cell_length_c 34.1007(7)
_cell_measurement_reflns_used 5953
_cell_measurement_temperature 180(2)
_cell_measurement_theta_max 73.2040
_cell_measurement_theta_min 2.5893
_cell_volume 3400.93(11)
_computing_cell_refinement
;
CrysAlisPro, Agilent Technologies,
Version 1.171.35.11 (release 16-05-2011 CrysAlis171 .NET)
(compiled May 16 2011,17:55:39)
;
_computing_data_collection
;
CrysAlisPro, Agilent Technologies,
Version 1.171.35.11 (release 16-05-2011 CrysAlis171 .NET)
(compiled May 16 2011,17:55:39)
;
_computing_data_reduction
;
CrysAlisPro, Agilent Technologies,
Version 1.171.35.11 (release 16-05-2011 CrysAlis171 .NET)
(compiled May 16 2011,17:55:39)
;
_computing_molecular_graphics 'Ortep 3 (Farrugia, 1997)'
_computing_publication_material ShelX_Acta
_computing_structure_refinement 'SHELXL-97 (Sheldrick, 2008)'
_computing_structure_solution 'SHELXS-97 (Sheldrick, 2008)'
_diffrn_ambient_temperature 180(2)
_diffrn_detector_area_resol_mean 10.4679
_diffrn_measured_fraction_theta_full 0.998
_diffrn_measured_fraction_theta_max 0.980
_diffrn_measurement_device_type 'SuperNova, Dual, Cu at zero, Atlas'
_diffrn_measurement_method '\w scans'
_diffrn_radiation_monochromator mirror
_diffrn_radiation_source 'SuperNova (Cu) X-ray Source'
_diffrn_radiation_type CuK\a
_diffrn_radiation_wavelength 1.54184
_diffrn_reflns_av_R_equivalents 0.0142
_diffrn_reflns_av_sigmaI/netI 0.0123
_diffrn_reflns_limit_h_max 11
_diffrn_reflns_limit_h_min -5
_diffrn_reflns_limit_k_max 11
_diffrn_reflns_limit_k_min -12
_diffrn_reflns_limit_l_max 41
_diffrn_reflns_limit_l_min -41
_diffrn_reflns_number 10550
_diffrn_reflns_theta_full 67.50
_diffrn_reflns_theta_max 73.36
_diffrn_reflns_theta_min 2.59
_exptl_absorpt_coefficient_mu 0.570
_exptl_absorpt_correction_T_max 0.939
_exptl_absorpt_correction_T_min 0.872
_exptl_absorpt_correction_type analytical
_exptl_absorpt_process_details
;
CrysAlisPro, Agilent Technologies,
Version 1.171.35.11 (release 16-05-2011 CrysAlis171 .NET)
(compiled May 16 2011,17:55:39)
Analytical numeric absorption correction using a multifaceted crystal
model based on expressions derived by R.C. Clark & J.S. Reid.
(Clark, R. C. & Reid, J. S. (1995). Acta Cryst. A51, 887-897)
;
_exptl_crystal_colour colorless
_exptl_crystal_density_diffrn 1.158
_exptl_crystal_density_method 'not measured'
_exptl_crystal_description prism
_exptl_crystal_F_000 1280
_exptl_crystal_size_max 0.3199
_exptl_crystal_size_mid 0.2088
_exptl_crystal_size_min 0.1123
_refine_diff_density_max 0.434
_refine_diff_density_min -0.344
_refine_diff_density_rms 0.036
_refine_ls_extinction_method none
_refine_ls_goodness_of_fit_ref 1.035
_refine_ls_hydrogen_treatment constr
_refine_ls_matrix_type full
_refine_ls_number_parameters 202
_refine_ls_number_reflns 3356
_refine_ls_number_restraints 0
_refine_ls_restrained_S_all 1.035
_refine_ls_R_factor_all 0.0510
_refine_ls_R_factor_gt 0.0481
_refine_ls_shift/su_max 0.000
_refine_ls_shift/su_mean 0.000
_refine_ls_structure_factor_coef Fsqd
_refine_ls_weighting_details 'calc w=1/[\s^2^(Fo^2^)+(0.0647P)^2^+1.4614P] where P=(Fo^2^+2Fc^2^)/3'
_refine_ls_weighting_scheme calc
_refine_ls_wR_factor_gt 0.1294
_refine_ls_wR_factor_ref 0.1320
_reflns_number_gt 3100
_reflns_number_total 3356
_reflns_threshold_expression >2sigma(I)
_cod_data_source_file c3sc50806d.txt
_cod_data_source_block anti9
_cod_original_cell_volume 3400.93(10)
_cod_database_code 1514644

loop_
_symmetry_equiv_pos_as_xyz
'x, y, z'
'-x+1/2, -y, z+1/2'
'x+1/2, -y+1/2, -z'
'-x, y+1/2, -z+1/2'
'-x, -y, -z'
'x-1/2, y, -z-1/2'
'-x-1/2, y-1/2, z'
'x, -y-1/2, z-1/2'

loop_
_atom_site_label
_atom_site_type_symbol
_atom_site_fract_x
_atom_site_fract_y
_atom_site_fract_z
_atom_site_U_iso_or_equiv
_atom_site_adp_type
_atom_site_occupancy
_atom_site_symmetry_multiplicity
_atom_site_calc_flag
_atom_site_refinement_flags
O2 O 0.62974(12) 0.39868(11) 0.47130(3) 0.0435(3) Uani 1 1 d .
O21 O 0.5148(3) 0.4903(2) 0.28558(8) 0.1341(9) Uani 1 1 d .
C1 C 0.76759(19) 0.42550(19) 0.48182(5) 0.0535(4) Uani 1 1 d .
H1A H 0.7696 0.4923 0.5025 0.080 Uiso 1 1 calc R
H1B H 0.8172 0.4578 0.4588 0.080 Uiso 1 1 calc R
H1C H 0.8109 0.3448 0.4914 0.080 Uiso 1 1 calc R
C3 C 0.60858(15) 0.31263(13) 0.44115(4) 0.0324(3) Uani 1 1 d .
C4 C 0.71040(15) 0.24348(15) 0.42209(4) 0.0388(3) Uani 1 1 d .
H4 H 0.8030 0.2533 0.4299 0.047 Uiso 1 1 calc R
C5 C 0.67636(14) 0.15924(14) 0.39139(4) 0.0356(3) Uani 1 1 d .
H5 H 0.7471 0.1110 0.3789 0.043 Uiso 1 1 calc R
C6 C 0.54360(13) 0.14318(12) 0.37838(4) 0.0278(3) Uani 1 1 d .
C7 C 0.44253(13) 0.21395(13) 0.39842(4) 0.0316(3) Uani 1 1 d .
H7 H 0.3500 0.2053 0.3905 0.038 Uiso 1 1 calc R
C8 C 0.47389(15) 0.29593(13) 0.42946(4) 0.0337(3) Uani 1 1 d .
H8 H 0.4029 0.3410 0.4429 0.040 Uiso 1 1 calc R
C9 C 0.50782(13) 0.06216(13) 0.34193(4) 0.0307(3) Uani 1 1 d .
C10 C 0.38307(14) -0.02960(14) 0.34926(4) 0.0344(3) Uani 1 1 d .
H10A H 0.3052 0.0252 0.3579 0.041 Uiso 1 1 calc R
H10B H 0.3572 -0.0705 0.3240 0.041 Uiso 1 1 calc R
C11 C 0.40358(13) -0.13751(13) 0.37900(4) 0.0327(3) Uani 1 1 d .
C12 C 0.38783(15) -0.11391(14) 0.41904(4) 0.0358(3) Uani 1 1 d .
H12 H 0.3652 -0.0280 0.4278 0.043 Uiso 1 1 calc R
C13 C 0.40453(15) -0.21334(15) 0.44625(4) 0.0391(3) Uani 1 1 d .
H13 H 0.3938 -0.1950 0.4734 0.047 Uiso 1 1 calc R
C14 C 0.43690(15) -0.33979(15) 0.43419(5) 0.0397(3) Uani 1 1 d .
H14 H 0.4481 -0.4081 0.4529 0.048 Uiso 1 1 calc R
C15 C 0.45261(15) -0.36505(14) 0.39460(5) 0.0395(3) Uani 1 1 d .
H15 H 0.4747 -0.4513 0.3861 0.047 Uiso 1 1 calc R
C16 C 0.43635(15) -0.26528(14) 0.36731(4) 0.0370(3) Uani 1 1 d .
H16 H 0.4477 -0.2841 0.3402 0.044 Uiso 1 1 calc R
C17 C 0.46399(16) 0.15774(15) 0.30882(4) 0.0395(3) Uani 1 1 d .
H17A H 0.4446 0.1055 0.2850 0.047 Uiso 1 1 calc R
H17B H 0.3777 0.2008 0.3168 0.047 Uiso 1 1 calc R
C18 C 0.56870(18) 0.26608(16) 0.29805(4) 0.0451(4) Uani 1 1 d .
H18 H 0.6461 0.2585 0.3170 0.054 Uiso 1 1 calc R
C19 C 0.6289(3) 0.2541(3) 0.25741(6) 0.0837(8) Uani 1 1 d .
H19A H 0.5553 0.2554 0.2379 0.125 Uiso 1 1 calc R
H19B H 0.6794 0.1713 0.2553 0.125 Uiso 1 1 calc R
H19C H 0.6910 0.3278 0.2526 0.125 Uiso 1 1 calc R
C20 C 0.5059(3) 0.3977(2) 0.30410(8) 0.0786(7) Uani 1 1 d .
H20 H 0.4502 0.4055 0.3268 0.094 Uiso 1 1 calc R
C22 C 0.62822(15) -0.02165(15) 0.32784(4) 0.0394(3) Uani 1 1 d .
H22A H 0.6581 -0.0797 0.3491 0.059 Uiso 1 1 calc R
H22B H 0.7038 0.0358 0.3201 0.059 Uiso 1 1 calc R
H22C H 0.5997 -0.0747 0.3053 0.059 Uiso 1 1 calc R

loop_
_atom_site_aniso_label
_atom_site_aniso_U_11
_atom_site_aniso_U_22
_atom_site_aniso_U_33
_atom_site_aniso_U_23
_atom_site_aniso_U_13
_atom_site_aniso_U_12
O2 0.0500(6) 0.0450(6) 0.0356(5) -0.0110(4) -0.0043(4) -0.0019(5)
O21 0.158(2) 0.0754(13) 0.168(2) 0.0419(14) 0.0040(18) 0.0189(14)
C1 0.0574(11) 0.0611(10) 0.0419(8) -0.0109(8) -0.0052(8) -0.0192(9)
C3 0.0399(7) 0.0306(7) 0.0268(6) 0.0003(5) -0.0022(5) -0.0004(5)
C4 0.0298(7) 0.0490(8) 0.0377(7) -0.0054(6) -0.0066(5) 0.0017(6)
C5 0.0283(7) 0.0431(8) 0.0354(7) -0.0056(6) -0.0002(5) 0.0051(6)
C6 0.0284(6) 0.0279(6) 0.0271(6) 0.0023(5) 0.0007(5) 0.0008(5)
C7 0.0258(6) 0.0312(6) 0.0377(7) -0.0009(5) -0.0004(5) 0.0012(5)
C8 0.0339(7) 0.0307(7) 0.0363(7) -0.0026(5) 0.0042(6) 0.0030(5)
C9 0.0298(7) 0.0328(7) 0.0296(6) -0.0018(5) 0.0005(5) -0.0008(5)
C10 0.0307(7) 0.0360(7) 0.0365(7) -0.0047(6) -0.0019(5) -0.0021(5)
C11 0.0257(6) 0.0328(7) 0.0397(7) -0.0039(6) 0.0030(5) -0.0045(5)
C12 0.0358(7) 0.0313(7) 0.0404(7) -0.0048(6) 0.0071(6) -0.0021(6)
C13 0.0388(8) 0.0399(8) 0.0385(7) -0.0011(6) 0.0073(6) -0.0032(6)
C14 0.0351(7) 0.0350(7) 0.0490(8) 0.0054(6) 0.0039(6) -0.0013(6)
C15 0.0335(7) 0.0304(7) 0.0545(9) -0.0049(6) 0.0047(6) -0.0003(6)
C16 0.0336(7) 0.0369(7) 0.0406(7) -0.0086(6) 0.0043(6) -0.0052(6)
C17 0.0449(8) 0.0427(8) 0.0308(7) 0.0009(6) -0.0062(6) -0.0040(6)
C18 0.0562(10) 0.0457(9) 0.0333(7) 0.0064(6) -0.0036(7) -0.0100(7)
C19 0.115(2) 0.0831(15) 0.0531(12) -0.0021(11) 0.0290(12) -0.0319(14)
C20 0.0977(18) 0.0480(11) 0.0901(16) 0.0048(11) 0.0074(14) -0.0157(11)
C22 0.0362(8) 0.0413(8) 0.0407(8) -0.0093(6) 0.0071(6) -0.0006(6)

loop_
_atom_type_symbol
_atom_type_description
_atom_type_scat_dispersion_real
_atom_type_scat_dispersion_imag
_atom_type_scat_source
C C 0.0181 0.0091 'International Tables Vol C Tables 4.2.6.8 and 6.1.1.4'
H H 0.0000 0.0000 'International Tables Vol C Tables 4.2.6.8 and 6.1.1.4'
O O 0.0492 0.0322 'International Tables Vol C Tables 4.2.6.8 and 6.1.1.4'

loop_
_geom_angle_atom_site_label_1
_geom_angle_atom_site_label_2
_geom_angle_atom_site_label_3
_geom_angle
C3 O2 C1 117.16(12)
O2 C1 H1A 109.5
O2 C1 H1B 109.5
H1A C1 H1B 109.5
O2 C1 H1C 109.5
H1A C1 H1C 109.5
H1B C1 H1C 109.5
O2 C3 C4 124.79(13)
O2 C3 C8 116.01(12)
C4 C3 C8 119.21(13)
C3 C4 C5 119.58(13)
C3 C4 H4 120.2
C5 C4 H4 120.2
C6 C5 C4 122.57(13)
C6 C5 H5 118.7
C4 C5 H5 118.7
C5 C6 C7 116.53(12)
C5 C6 C9 122.58(12)
C7 C6 C9 120.69(12)
C8 C7 C6 121.77(13)
C8 C7 H7 119.1
C6 C7 H7 119.1
C7 C8 C3 120.31(13)
C7 C8 H8 119.8
C3 C8 H8 119.8
C22 C9 C6 112.22(11)
C22 C9 C17 109.50(12)
C6 C9 C17 108.42(11)
C22 C9 C10 108.64(11)
C6 C9 C10 111.85(11)
C17 C9 C10 106.01(11)
C11 C10 C9 116.10(11)
C11 C10 H10A 108.3
C9 C10 H10A 108.3
C11 C10 H10B 108.3
C9 C10 H10B 108.3
H10A C10 H10B 107.4
C12 C11 C16 117.70(13)
C12 C11 C10 121.19(12)
C16 C11 C10 121.10(13)
C13 C12 C11 121.16(13)
C13 C12 H12 119.4
C11 C12 H12 119.4
C12 C13 C14 120.49(14)
C12 C13 H13 119.8
C14 C13 H13 119.8
C15 C14 C13 119.14(14)
C15 C14 H14 120.4
C13 C14 H14 120.4
C14 C15 C16 120.41(14)
C14 C15 H15 119.8
C16 C15 H15 119.8
C15 C16 C11 121.10(14)
C15 C16 H16 119.5
C11 C16 H16 119.5
C18 C17 C9 115.84(12)
C18 C17 H17A 108.3
C9 C17 H17A 108.3
C18 C17 H17B 108.3
C9 C17 H17B 108.3
H17A C17 H17B 107.4
C20 C18 C19 111.16(18)
C20 C18 C17 109.54(16)
C19 C18 C17 114.70(15)
C20 C18 H18 107.0
C19 C18 H18 107.0
C17 C18 H18 107.0
C18 C19 H19A 109.5
C18 C19 H19B 109.5
H19A C19 H19B 109.5
C18 C19 H19C 109.5
H19A C19 H19C 109.5
H19B C19 H19C 109.5
O21 C20 C18 129.6(3)
O21 C20 H20 115.2
C18 C20 H20 115.2
C9 C22 H22A 109.5
C9 C22 H22B 109.5
H22A C22 H22B 109.5
C9 C22 H22C 109.5
H22A C22 H22C 109.5
H22B C22 H22C 109.5

loop_
_geom_bond_atom_site_label_1
_geom_bond_atom_site_label_2
_geom_bond_distance
O2 C3 1.3667(16)
O2 C1 1.423(2)
O21 C20 1.139(3)
C1 H1A 0.9800
C1 H1B 0.9800
C1 H1C 0.9800
C3 C4 1.383(2)
C3 C8 1.389(2)
C4 C5 1.394(2)
C4 H4 0.9500
C5 C6 1.3836(19)
C5 H5 0.9500
C6 C7 1.4021(18)
C6 C9 1.5325(17)
C7 C8 1.3826(19)
C7 H7 0.9500
C8 H8 0.9500
C9 C22 1.5330(19)
C9 C17 1.5514(19)
C9 C10 1.5582(19)
C10 C11 1.509(2)
C10 H10A 0.9900
C10 H10B 0.9900
C11 C12 1.395(2)
C11 C16 1.3981(19)
C12 C13 1.383(2)
C12 H12 0.9500
C13 C14 1.388(2)
C13 H13 0.9500
C14 C15 1.383(2)
C14 H14 0.9500
C15 C16 1.387(2)
C15 H15 0.9500
C16 H16 0.9500
C17 C18 1.550(2)
C17 H17A 0.9900
C17 H17B 0.9900
C18 C20 1.489(3)
C18 C19 1.511(3)
C18 H18 1.0000
C19 H19A 0.9800
C19 H19B 0.9800
C19 H19C 0.9800
C20 H20 0.9500
C22 H22A 0.9800
C22 H22B 0.9800
C22 H22C 0.9800
